data_2217654
loop_
_publ_author_name
'Chongzhen Mei'
'Kaihui Li'
'Peng Zhang'

_publ_section_title
;Triaquabis(1<i>H</i>-imidazole)bis[\m~2~-2-(oxaloamino)benzoato(3{-})]dicopper(II)calcium(II)
 heptahydrate
;
_journal_coeditor_code SI2057
_journal_issue 2
_journal_name_full 'Acta Crystallographica Section E'
_journal_page_first m278
_journal_page_last m278
_journal_paper_doi 10.1107/S1600536807067517
_journal_volume 64
_journal_year 2008
_chemical_formula_iupac '[Ca Cu2 (C9 H4 N O5)2 (C3 H4 N2)2 (H2 O)3], 7H2 O'
_chemical_formula_moiety 'C24 H22 Ca Cu2 N6 O13, 7(H2 O)'
_chemical_formula_sum 'C24 H36 Ca Cu2 N6 O20'
_chemical_formula_weight 895.75
_chemical_name_systematic
;
Triaquabis(1H-imidazole)bis[\m~2~-2-
(oxaloamino)benzoato(3-)]dicopper(II)calcium(II) heptahydrate
;
_space_group_IT_number 14
_symmetry_cell_setting monoclinic
_symmetry_space_group_name_Hall '-P 2yn'
_symmetry_space_group_name_H-M 'P 1 21/n 1'
_atom_sites_solution_hydrogens geom
_atom_sites_solution_primary direct
_atom_sites_solution_secondary difmap
_cell_angle_alpha 90.00
_cell_angle_beta 93.511(3)
_cell_angle_gamma 90.00
_cell_formula_units_Z 4
_cell_length_a 6.8988(9)
_cell_length_b 24.011(3)
_cell_length_c 21.161(3)
_cell_measurement_reflns_used 1959
_cell_measurement_temperature 293(2)
_cell_measurement_theta_max 20.527
_cell_measurement_theta_min 2.722
_cell_volume 3498.7(8)
_computing_cell_refinement 'SMART (Bruker, 2000)'
_computing_data_collection 'SMART (Bruker, 2000)'
_computing_data_reduction 'SAINT (Bruker, 2000)'
_computing_molecular_graphics 'SHELXTL (Bruker, 2000)'
_computing_publication_material 'publCIF (Westrip, 2008)'
_computing_structure_refinement 'SHELXTL (Bruker, 2000)'
_computing_structure_solution 'SHELXTL (Bruker, 2000)'
_diffrn_ambient_temperature 293(2)
_diffrn_measured_fraction_theta_full 0.995
_diffrn_measured_fraction_theta_max 0.995
_diffrn_measurement_device_type 'Bruker SMART CCD area-detector'
_diffrn_measurement_method '\f and \w'
_diffrn_radiation_monochromator graphite
_diffrn_radiation_source 'fine-focus sealed tube'
_diffrn_radiation_type MoK\a
_diffrn_radiation_wavelength 0.71073
_diffrn_reflns_av_R_equivalents 0.0930
_diffrn_reflns_av_sigmaI/netI 0.1270
_diffrn_reflns_limit_h_max 8
_diffrn_reflns_limit_h_min -8
_diffrn_reflns_limit_k_max 28
_diffrn_reflns_limit_k_min -28
_diffrn_reflns_limit_l_max 25
_diffrn_reflns_limit_l_min -15
_diffrn_reflns_number 17203
_diffrn_reflns_theta_full 25.00
_diffrn_reflns_theta_max 25.00
_diffrn_reflns_theta_min 1.95
_exptl_absorpt_coefficient_mu 1.454
_exptl_absorpt_correction_T_max 0.76
_exptl_absorpt_correction_T_min 0.75
_exptl_absorpt_correction_type multi-scan
_exptl_absorpt_process_details '(SADABS; Bruker, 2000)'
_exptl_crystal_colour green
_exptl_crystal_density_diffrn 1.701
_exptl_crystal_density_method 'not measured'
_exptl_crystal_description block
_exptl_crystal_F_000 1840
_exptl_crystal_size_max 0.2
_exptl_crystal_size_mid 0.2
_exptl_crystal_size_min 0.2
_refine_diff_density_max 0.594
_refine_diff_density_min -0.478
_refine_ls_extinction_method none
_refine_ls_goodness_of_fit_ref 0.995
_refine_ls_hydrogen_treatment constr
_refine_ls_matrix_type full
_refine_ls_number_parameters 478
_refine_ls_number_reflns 6119
_refine_ls_number_restraints 7
_refine_ls_restrained_S_all 0.999
_refine_ls_R_factor_all 0.1278
_refine_ls_R_factor_gt 0.0626
_refine_ls_shift/su_max 0.018
_refine_ls_shift/su_mean 0.002
_refine_ls_structure_factor_coef Fsqd
_refine_ls_weighting_details 'w=1/[\s^2^(Fo^2^)+(0.03P)^2^] where P=(Fo^2^+2Fc^2^)/3'
_refine_ls_weighting_scheme calc
_refine_ls_wR_factor_gt 0.1079
_refine_ls_wR_factor_ref 0.1216
_reflns_number_gt 3486
_reflns_number_total 6119
_reflns_threshold_expression I>2\s(I)
_cod_data_source_file si2057.cif
_cod_data_source_block I
_cod_depositor_comments
;
The following automatic conversions were performed:
'_symmetry_cell_setting' value 'Monoclinic' changed to 'monoclinic'
according to '/home/saulius/struct/CIF-dictionaries/cif_core.dic'
dictionary named 'cif_core.dic' version 2.4.1 from 2010-06-29.

Automatic conversion script
Id: cif_fix_enum 1527 2010-12-29 10:47:43Z saulius 

The following automatic conversions were performed:

'_symmetry_cell_setting' value 'Monoclinic' changed to 'monoclinic'
according to /home/saulius/struct/CIF-dictionaries/cif_core.dic
dictionary named 'cif_core.dic' version 2.4.1 from 2010-06-29.

Automatic conversion script
Id: cif_fix_values 1715 2011-07-08 13:25:40Z adriana 
;
_cod_original_sg_symbol_H-M 'P 21/n'
_cod_database_code 2217654
_cod_database_fobs_code 2217654

loop_
_symmetry_equiv_pos_as_xyz
'x, y, z'
'-x+1/2, y+1/2, -z+1/2'
'-x, -y, -z'
'x-1/2, -y-1/2, z-1/2'

loop_
_atom_site_type_symbol
_atom_site_label
_atom_site_fract_x
_atom_site_fract_y
_atom_site_fract_z
_atom_site_U_iso_or_equiv
_atom_site_adp_type
_atom_site_calc_flag
_atom_site_refinement_flags
_atom_site_occupancy
Ca Ca1 0.57052(19) 0.21723(5) 0.36790(5) 0.0305(3) Uani d . 1
Cu Cu1 0.42034(12) 0.15913(3) 0.10945(3) 0.0365(2) Uani d . 1
Cu Cu2 0.40057(12) 0.12870(3) 0.60805(3) 0.0303(2) Uani d . 1
N N1 0.4528(7) 0.20197(17) 0.57516(19) 0.0223(12) Uani d . 1
N N2 0.4559(7) 0.22668(18) 0.1570(2) 0.0275(12) Uani d . 1
C C1 0.4976(10) 0.2460(3) 0.0207(3) 0.0400(17) Uani d . 1
C C2 0.4626(8) 0.2899(2) 0.0672(3) 0.0273(15) Uani d . 1
C C3 0.4444(9) 0.3438(3) 0.0446(3) 0.0405(17) Uani d . 1
H H3 0.4611 0.3502 0.0019 0.049 Uiso calc R 1
C C4 0.4034(10) 0.3877(3) 0.0816(3) 0.0460(19) Uani d . 1
H H4 0.3903 0.4232 0.0645 0.055 Uiso calc R 1
C C5 0.3812(10) 0.3788(3) 0.1455(3) 0.0422(18) Uani d . 1
H H5 0.3532 0.4085 0.1716 0.051 Uiso calc R 1
C C6 0.4004(9) 0.3262(2) 0.1701(3) 0.0326(16) Uani d . 1
H H6 0.3856 0.3206 0.2131 0.039 Uiso calc R 1
C C7 0.4416(8) 0.2810(2) 0.1321(2) 0.0260(14) Uani d . 1
C C8 0.4955(9) 0.2169(2) 0.2188(3) 0.0278(15) Uani d . 1
C C9 0.4692(9) 0.1558(2) 0.2362(3) 0.0294(15) Uani d . 1
N N3 0.3548(9) 0.0899(2) 0.0656(3) 0.0497(16) Uani d U 1
C C10 0.3866(13) 0.0390(3) 0.0854(4) 0.070(3) Uani d . 1
H H10 0.4524 0.0299 0.1236 0.084 Uiso calc R 1
N N4 0.3135(12) 0.0024(3) 0.0442(4) 0.091(3) Uani d . 1
H H4A 0.3211 -0.0332 0.0478 0.109 Uiso calc R 1
C C11 0.2251(14) 0.0305(4) -0.0043(4) 0.083(3) Uani d . 1
H H11 0.1579 0.0154 -0.0397 0.099 Uiso calc R 1
C C12 0.2529(12) 0.0841(4) 0.0084(4) 0.070(2) Uani d U 1
H H12 0.2098 0.1133 -0.0177 0.084 Uiso calc R 1
C C13 0.4628(9) 0.1977(3) 0.7176(3) 0.0309(16) Uani d . 1
C C14 0.4633(8) 0.2491(2) 0.6780(3) 0.0268(15) Uani d . 1
C C15 0.4633(9) 0.2996(3) 0.7113(3) 0.0417(18) Uani d . 1
H H15 0.4738 0.2986 0.7553 0.050 Uiso calc R 1
C C16 0.4481(10) 0.3508(3) 0.6814(3) 0.0451(19) Uani d . 1
H H16 0.4443 0.3836 0.7046 0.054 Uiso calc R 1
C C17 0.4390(10) 0.3517(2) 0.6165(3) 0.0422(18) Uani d . 1
H H17 0.4291 0.3857 0.5954 0.051 Uiso calc R 1
C C18 0.4441(9) 0.3035(2) 0.5821(3) 0.0352(17) Uani d . 1
H H18 0.4390 0.3057 0.5382 0.042 Uiso calc R 1
C C19 0.4568(8) 0.2516(2) 0.6106(3) 0.0258(15) Uani d . 1
C C20 0.4908(8) 0.2006(2) 0.5142(3) 0.0247(14) Uani d . 1
C C21 0.4483(9) 0.1434(2) 0.4842(3) 0.0305(16) Uani d . 1
N N5 0.3638(8) 0.05199(19) 0.6339(2) 0.0339(14) Uani d . 1
C C22 0.2829(10) 0.0326(3) 0.6870(3) 0.0466(19) Uani d . 1
H H22 0.2244 0.0544 0.7169 0.056 Uiso calc R 1
C C23 0.3020(12) -0.0230(3) 0.6888(4) 0.061(2) Uani d . 1
H H23 0.2597 -0.0466 0.7199 0.074 Uiso calc R 1
N N6 0.3947(9) -0.0383(2) 0.6367(3) 0.0591(18) Uani d . 1
H H6A 0.4251 -0.0716 0.6261 0.071 Uiso calc R 1
C C24 0.4289(10) 0.0077(3) 0.6058(3) 0.0468(19) Uani d . 1
H H24 0.4919 0.0088 0.5682 0.056 Uiso calc R 1
O O1 0.5537(7) 0.26049(18) -0.03227(19) 0.0528(13) Uani d U 1
O O2 0.4690(7) 0.19479(18) 0.03125(17) 0.0415(12) Uani d . 1
O O3 0.4352(7) 0.12114(15) 0.19170(18) 0.0423(12) Uani d . 1
O O4 0.4854(7) 0.14343(15) 0.29325(19) 0.0436(13) Uani d . 1
O O5 0.5407(6) 0.24986(15) 0.26216(17) 0.0347(11) Uani d . 1
O O6 0.5085(6) 0.20180(16) 0.77547(17) 0.0420(12) Uani d . 1
O O7 0.4140(7) 0.15086(16) 0.69376(17) 0.0418(12) Uani d . 1
O O8 0.5517(6) 0.23713(15) 0.47962(17) 0.0315(10) Uani d . 1
O O9 0.4621(7) 0.13889(15) 0.42624(17) 0.0401(12) Uani d . 1
O O10 0.4020(6) 0.10426(15) 0.51994(17) 0.0372(12) Uani d . 1
O O11 0.8768(6) 0.17246(16) 0.37391(18) 0.0466(12) Uani d . 1
H H11A 0.9524 0.1891 0.4009 0.070 Uiso d R 1
H H11C 0.8666 0.1385 0.3846 0.070 Uiso d R 1
O O12 0.2690(6) 0.26068(18) 0.36776(18) 0.0590(14) Uani d . 1
H H12A 0.1876 0.2723 0.3390 0.089 Uiso d R 1
H H12B 0.2011 0.2541 0.3991 0.089 Uiso d R 1
O O13 0.7663(6) 0.29991(15) 0.37573(18) 0.0492(13) Uani d . 1
H H13A 0.8576 0.2976 0.3507 0.074 Uiso d R 1
H H13B 0.6965 0.3282 0.3663 0.074 Uiso d R 1
O O14 0.2004(10) 0.0229(2) 0.2365(3) 0.117(2) Uani d . 1
H H14C 0.2560 0.0500 0.2192 0.175 Uiso d R 1
H H14D 0.1710 0.0263 0.2747 0.175 Uiso d R 1
O O15 0.1196(7) 0.08557(18) 0.3431(2) 0.0766(17) Uani d . 1
H H15A 0.2257 0.1036 0.3467 0.115 Uiso d R 1
H H15D 0.1356 0.0662 0.3767 0.115 Uiso d R 1
O O16 0.1226(8) 0.02987(18) 0.4619(2) 0.0818(18) Uani d . 1
H H16A 0.1659 0.0551 0.4871 0.123 Uiso d R 1
H H16B 0.2171 0.0074 0.4592 0.123 Uiso d R 1
O O17 0.1399(16) 0.0127(4) 0.8469(4) 0.252(5) Uani d . 1
H H17C 0.0609 -0.0057 0.8226 0.378 Uiso d R 1
H H17D 0.2441 0.0153 0.8276 0.378 Uiso d R 1
O O18 0.6065(16) 0.0784(2) 0.7980(4) 0.265(7) Uani d . 1
H H18C 0.6615 0.0481 0.7884 0.397 Uiso d R 1
H H18D 0.5511 0.0987 0.7693 0.397 Uiso d R 1
O O19 0.9605(13) 0.1133(3) 0.8665(4) 0.198(4) Uani d . 1
H H19C 1.0155 0.0822 0.8607 0.296 Uiso d R 1
H H19D 0.9021 0.1202 0.8308 0.296 Uiso d R 1
O O20 0.6630(11) 0.1175(2) 0.9470(3) 0.149(3) Uani d . 1
H H20C 0.7636 0.1334 0.9343 0.224 Uiso d R 1
H H20D 0.5978 0.1372 0.9715 0.224 Uiso d R 1

loop_
_atom_site_aniso_label
_atom_site_aniso_U_11
_atom_site_aniso_U_22
_atom_site_aniso_U_33
_atom_site_aniso_U_12
_atom_site_aniso_U_13
_atom_site_aniso_U_23
Ca1 0.0384(9) 0.0344(7) 0.0194(7) -0.0010(7) 0.0075(6) 0.0025(6)
Cu1 0.0455(6) 0.0401(5) 0.0245(4) -0.0008(4) 0.0074(4) -0.0051(4)
Cu2 0.0427(5) 0.0282(4) 0.0208(4) -0.0017(4) 0.0095(4) 0.0012(4)
N1 0.028(3) 0.025(3) 0.015(3) -0.007(2) 0.004(2) -0.004(2)
N2 0.035(3) 0.028(3) 0.020(3) 0.000(3) 0.007(2) 0.004(2)
C1 0.035(5) 0.059(5) 0.026(4) 0.007(4) 0.003(3) 0.012(4)
C2 0.021(4) 0.039(4) 0.022(3) -0.002(3) 0.003(3) 0.011(3)
C3 0.038(5) 0.055(5) 0.030(4) -0.006(4) 0.009(3) 0.007(4)
C4 0.050(5) 0.033(4) 0.055(5) -0.015(4) 0.001(4) 0.020(4)
C5 0.053(5) 0.029(4) 0.046(4) -0.013(4) 0.009(4) 0.001(3)
C6 0.033(4) 0.036(4) 0.029(4) -0.004(3) 0.006(3) 0.007(3)
C7 0.025(4) 0.037(4) 0.016(3) -0.008(3) 0.005(3) 0.006(3)
C8 0.026(4) 0.037(4) 0.022(4) 0.006(3) 0.008(3) 0.003(3)
C9 0.030(4) 0.029(4) 0.031(4) 0.003(3) 0.009(3) 0.004(3)
N3 0.074(5) 0.041(4) 0.035(3) -0.012(4) 0.010(3) -0.009(3)
C10 0.101(8) 0.063(6) 0.049(5) -0.011(6) 0.022(5) -0.025(5)
N4 0.126(8) 0.059(5) 0.092(6) -0.026(5) 0.052(6) -0.033(5)
C11 0.088(8) 0.096(8) 0.065(6) -0.028(6) 0.015(6) -0.036(6)
C12 0.067(6) 0.086(6) 0.057(5) -0.005(5) 0.001(4) -0.022(5)
C13 0.015(4) 0.054(5) 0.024(4) 0.001(3) 0.003(3) -0.005(3)
C14 0.025(4) 0.031(4) 0.026(3) 0.005(3) 0.009(3) -0.003(3)
C15 0.039(5) 0.053(5) 0.034(4) -0.002(4) 0.013(3) -0.018(4)
C16 0.048(5) 0.028(4) 0.061(5) -0.006(4) 0.018(4) -0.026(4)
C17 0.052(5) 0.021(3) 0.056(5) -0.005(3) 0.023(4) 0.006(3)
C18 0.049(5) 0.030(4) 0.029(4) -0.005(3) 0.022(3) -0.004(3)
C19 0.019(4) 0.030(3) 0.029(3) -0.002(3) 0.008(3) -0.001(3)
C20 0.020(4) 0.028(4) 0.027(4) 0.002(3) 0.005(3) -0.002(3)
C21 0.032(4) 0.027(4) 0.033(4) -0.001(3) 0.003(3) -0.002(3)
N5 0.047(4) 0.026(3) 0.029(3) 0.002(3) 0.010(3) 0.005(2)
C22 0.063(6) 0.034(4) 0.044(5) 0.000(4) 0.023(4) 0.003(4)
C23 0.069(6) 0.060(6) 0.057(5) -0.012(5) 0.015(5) 0.025(4)
N6 0.075(5) 0.030(3) 0.072(5) 0.002(3) 0.000(4) 0.009(3)
C24 0.070(6) 0.030(4) 0.042(4) 0.006(4) 0.012(4) 0.006(4)
O1 0.059(3) 0.071(3) 0.031(2) 0.014(2) 0.025(2) 0.010(2)
O2 0.056(3) 0.049(3) 0.020(2) 0.004(3) 0.014(2) -0.003(2)
O3 0.073(4) 0.029(2) 0.026(2) -0.004(2) 0.008(2) -0.003(2)
O4 0.075(4) 0.031(3) 0.026(2) -0.006(2) 0.004(2) 0.009(2)
O5 0.054(3) 0.033(2) 0.017(2) -0.005(2) 0.004(2) 0.002(2)
O6 0.042(3) 0.066(3) 0.018(2) -0.003(2) -0.001(2) -0.002(2)
O7 0.066(4) 0.038(3) 0.022(2) -0.007(3) 0.007(2) -0.002(2)
O8 0.043(3) 0.029(2) 0.024(2) -0.003(2) 0.012(2) 0.0015(19)
O9 0.069(4) 0.034(3) 0.018(2) -0.009(2) 0.014(2) -0.0050(19)
O10 0.065(3) 0.027(2) 0.022(2) -0.013(2) 0.017(2) 0.0012(19)
O11 0.046(3) 0.049(3) 0.043(3) 0.000(2) -0.005(2) -0.003(2)
O12 0.046(3) 0.100(4) 0.032(3) 0.019(3) 0.009(2) 0.023(3)
O13 0.050(3) 0.046(3) 0.053(3) 0.003(2) 0.016(2) -0.005(2)
O14 0.143(7) 0.134(5) 0.076(4) 0.021(5) 0.033(4) 0.015(4)
O15 0.054(4) 0.061(3) 0.114(5) -0.002(3) 0.003(3) -0.003(3)
O16 0.085(5) 0.069(3) 0.092(4) -0.007(3) 0.014(3) -0.041(3)
O17 0.297(13) 0.352(13) 0.105(6) 0.155(11) 0.000(7) -0.011(8)
O18 0.451(18) 0.077(5) 0.236(10) 0.052(7) -0.226(11) -0.008(6)
O19 0.199(10) 0.115(6) 0.277(12) -0.027(7) 0.002(8) 0.010(7)
O20 0.194(8) 0.105(5) 0.160(7) -0.032(5) 0.098(6) -0.042(5)

loop_
_atom_type_symbol
_atom_type_description
_atom_type_scat_dispersion_real
_atom_type_scat_dispersion_imag
_atom_type_scat_source
C C 0.0033 0.0016 'International Tables Vol C Tables 4.2.6.8 and 6.1.1.4'
H H 0.0000 0.0000 'International Tables Vol C Tables 4.2.6.8 and 6.1.1.4'
N N 0.0061 0.0033 'International Tables Vol C Tables 4.2.6.8 and 6.1.1.4'
O O 0.0106 0.0060 'International Tables Vol C Tables 4.2.6.8 and 6.1.1.4'
Cu Cu 0.3201 1.2651 'International Tables Vol C Tables 4.2.6.8 and 6.1.1.4'
Ca Ca 0.2262 0.3064 'International Tables Vol C Tables 4.2.6.8 and 6.1.1.4'

loop_
_geom_angle_atom_site_label_1
_geom_angle_atom_site_label_2
_geom_angle_atom_site_label_3
_geom_angle
O12 Ca1 O11 176.97(14)
O12 Ca1 O5 79.88(14)
O11 Ca1 O5 103.11(15)
O12 Ca1 O9 92.60(16)
O11 Ca1 O9 85.50(15)
O5 Ca1 O9 137.32(14)
O12 Ca1 O13 97.38(15)
O11 Ca1 O13 82.84(14)
O5 Ca1 O13 78.91(14)
O9 Ca1 O13 143.71(14)
O12 Ca1 O4 98.41(16)
O11 Ca1 O4 83.26(14)
O5 Ca1 O4 67.80(13)
O9 Ca1 O4 71.98(13)
O13 Ca1 O4 139.70(15)
O12 Ca1 O8 79.15(14)
O11 Ca1 O8 97.93(14)
O5 Ca1 O8 148.21(13)
O9 Ca1 O8 67.35(12)
O13 Ca1 O8 80.40(13)
O4 Ca1 O8 139.05(14)
O12 Ca1 H11A 161.2
O11 Ca1 H11A 16.8
O5 Ca1 H11A 110.2
O9 Ca1 H11A 90.1
O13 Ca1 H11A 70.2
O4 Ca1 H11A 100.1
O8 Ca1 H11A 84.8
O12 Ca1 H11C 162.1
O11 Ca1 H11C 16.5
O5 Ca1 H11C 111.4
O9 Ca1 H11C 69.6
O13 Ca1 H11C 98.5
O4 Ca1 H11C 74.5
O8 Ca1 H11C 95.3
H11A Ca1 H11C 28.9
O2 Cu1 N2 92.99(18)
O2 Cu1 N3 91.0(2)
N2 Cu1 N3 173.2(2)
O2 Cu1 O3 166.89(19)
N2 Cu1 O3 85.94(17)
N3 Cu1 O3 91.3(2)
O7 Cu2 N1 95.17(17)
O7 Cu2 N5 89.76(18)
N1 Cu2 N5 173.9(2)
O7 Cu2 O10 176.73(19)
N1 Cu2 O10 85.29(16)
N5 Cu2 O10 89.59(18)
C20 N1 C19 122.6(5)
C20 N1 Cu2 112.2(4)
C19 N1 Cu2 125.2(3)
C8 N2 C7 122.2(5)
C8 N2 Cu1 112.1(4)
C7 N2 Cu1 125.7(4)
O1 C1 O2 119.1(6)
O1 C1 C2 118.0(6)
O2 C1 C2 122.9(5)
C3 C2 C7 117.9(6)
C3 C2 C1 117.0(5)
C7 C2 C1 125.1(5)
C4 C3 C2 123.1(6)
C4 C3 H3 118.5
C2 C3 H3 118.5
C3 C4 C5 119.0(6)
C3 C4 H4 120.5
C5 C4 H4 120.5
C6 C5 C4 120.0(6)
C6 C5 H5 120.0
C4 C5 H5 120.0
C5 C6 C7 121.1(6)
C5 C6 H6 119.4
C7 C6 H6 119.4
C6 C7 C2 118.9(5)
C6 C7 N2 121.2(5)
C2 C7 N2 119.8(5)
O5 C8 N2 129.7(5)
O5 C8 C9 117.7(5)
N2 C8 C9 112.6(5)
O4 C9 O3 124.6(5)
O4 C9 C8 117.4(5)
O3 C9 C8 118.1(5)
C10 N3 C12 104.7(6)
C10 N3 Cu1 128.2(5)
C12 N3 Cu1 127.0(6)
N3 C10 N4 111.3(8)
N3 C10 H10 124.3
N4 C10 H10 124.3
C10 N4 C11 107.9(7)
C10 N4 H4A 126.0
C11 N4 H4A 126.0
C12 C11 N4 106.2(8)
C12 C11 H11 126.9
N4 C11 H11 126.9
C11 C12 N3 109.8(8)
C11 C12 H12 125.1
N3 C12 H12 125.1
O6 C13 O7 120.3(6)
O6 C13 C14 118.4(6)
O7 C13 C14 121.3(5)
C15 C14 C19 117.6(5)
C15 C14 C13 115.7(5)
C19 C14 C13 126.7(5)
C16 C15 C14 122.7(6)
C16 C15 H15 118.6
C14 C15 H15 118.6
C17 C16 C15 118.1(6)
C17 C16 H16 121.0
C15 C16 H16 121.0
C18 C17 C16 121.1(6)
C18 C17 H17 119.5
C16 C17 H17 119.5
C17 C18 C19 122.3(6)
C17 C18 H18 118.9
C19 C18 H18 118.9
C18 C19 N1 122.1(5)
C18 C19 C14 118.1(5)
N1 C19 C14 119.6(5)
O8 C20 N1 130.6(5)
O8 C20 C21 117.1(5)
N1 C20 C21 112.3(5)
O9 C21 O10 124.5(5)
O9 C21 C20 117.6(5)
O10 C21 C20 117.9(5)
C24 N5 C22 105.5(5)
C24 N5 Cu2 125.9(4)
C22 N5 Cu2 128.4(4)
C23 C22 N5 108.5(6)
C23 C22 H22 125.8
N5 C22 H22 125.8
C22 C23 N6 107.3(6)
C22 C23 H23 126.4
N6 C23 H23 126.4
C24 N6 C23 106.6(6)
C24 N6 H6A 126.7
C23 N6 H6A 126.7
N5 C24 N6 112.2(6)
N5 C24 H24 123.9
N6 C24 H24 123.9
C1 O2 Cu1 128.7(4)
C9 O3 Cu1 110.6(3)
C9 O4 Ca1 117.6(4)
C8 O5 Ca1 119.5(3)
C13 O7 Cu2 128.9(4)
C20 O8 Ca1 118.6(3)
C21 O9 Ca1 119.1(4)
C21 O10 Cu2 111.4(3)
Ca1 O11 H11A 109.4
Ca1 O11 H11C 111.2
H11A O11 H11C 109.3
Ca1 O12 H12A 134.4
Ca1 O12 H12B 116.8
H12A O12 H12B 104.4
Ca1 O13 H13A 109.8
Ca1 O13 H13B 109.7
H13A O13 H13B 109.7
H14C O14 H14D 118.3
H15A O15 H15D 97.9
H16A O16 H16B 104.7
H17C O17 H17D 106.1
H18C O18 H18D 120.4
H19C O19 H19D 103.5
H20C O20 H20D 114.5

loop_
_geom_bond_atom_site_label_1
_geom_bond_atom_site_label_2
_geom_bond_distance
Ca1 O12 2.327(4)
Ca1 O11 2.367(4)
Ca1 O5 2.368(4)
Ca1 O9 2.395(4)
Ca1 O13 2.401(4)
Ca1 O4 2.422(4)
Ca1 O8 2.423(4)
Ca1 H11A 2.7672
Ca1 H11C 2.7894
Cu1 O2 1.911(4)
Cu1 N2 1.917(4)
Cu1 N3 1.943(5)
Cu1 O3 1.962(4)
Cu2 O7 1.887(4)
Cu2 N1 1.934(4)
Cu2 N5 1.943(5)
Cu2 O10 1.955(4)
N1 C20 1.332(6)
N1 C19 1.409(6)
N2 C8 1.340(6)
N2 C7 1.409(6)
C1 O1 1.257(7)
C1 O2 1.266(7)
C1 C2 1.473(8)
C2 C3 1.383(7)
C2 C7 1.406(7)
C3 C4 1.352(8)
C3 H3 0.93
C4 C5 1.385(8)
C4 H4 0.93
C5 C6 1.369(7)
C5 H5 0.93
C6 C7 1.390(7)
C6 H6 0.93
C8 O5 1.237(6)
C8 C9 1.526(7)
C9 O4 1.241(6)
C9 O3 1.268(6)
N3 C10 1.305(8)
N3 C12 1.371(8)
C10 N4 1.316(8)
C10 H10 0.93
N4 C11 1.344(10)
N4 H4A 0.86
C11 C12 1.326(10)
C11 H11 0.93
C12 H12 0.93
C13 O6 1.250(6)
C13 O7 1.269(6)
C13 C14 1.492(8)
C14 C15 1.403(7)
C14 C19 1.425(7)
C15 C16 1.384(8)
C15 H15 0.93
C16 C17 1.372(8)
C16 H16 0.93
C17 C18 1.368(7)
C17 H17 0.93
C18 C19 1.384(7)
C18 H18 0.93
C20 O8 1.234(6)
C20 C21 1.533(7)
C21 O9 1.240(6)
C21 O10 1.260(6)
N5 C24 1.311(7)
N5 C22 1.367(7)
C22 C23 1.342(8)
C22 H22 0.93
C23 N6 1.358(8)
C23 H23 0.93
N6 C24 1.313(7)
N6 H6A 0.86
C24 H24 0.93
O11 H11A 0.85
O11 H11C 0.85
O12 H12A 0.85
O12 H12B 0.85
O13 H13A 0.85
O13 H13B 0.85
O14 H14C 0.85
O14 H14D 0.85
O15 H15A 0.85
O15 H15D 0.85
O16 H16A 0.85
O16 H16B 0.85
O17 H17C 0.85
O17 H17D 0.85
O18 H18C 0.85
O18 H18D 0.85
O19 H19C 0.85
O19 H19D 0.85
O20 H20C 0.85
O20 H20D 0.85

loop_
_geom_hbond_atom_site_label_D
_geom_hbond_atom_site_label_H
_geom_hbond_atom_site_label_A
_geom_hbond_site_symmetry_A
_geom_hbond_distance_DH
_geom_hbond_distance_HA
_geom_hbond_distance_DA
_geom_hbond_angle_DHA
_geom_hbond_publ_flag
O20 H20D O2 1_556 0.85 2.11 2.950(7) 172 yes
O20 H20C O19 . 0.85 2.09 2.749(11) 134 yes
O19 H19D O18 . 0.85 2.34 2.887(12) 123 yes
O19 H19C O17 1_655 0.85 1.91 2.758(11) 180 yes
O18 H18D O6 . 0.85 2.50 3.070(7) 125 yes
O18 H18D O7 . 0.85 2.20 3.049(7) 179 yes
O18 H18C O14 3_656 0.85 2.04 2.887(10) 178 yes
O17 H17C O14 3_556 0.85 2.17 2.974(12) 158 yes
O16 H16A O10 . 0.85 2.10 2.850(6) 148 yes
O15 H15D O16 . 0.85 2.01 2.845(7) 167 yes
O15 H15A O9 . 0.85 2.42 3.131(6) 141 yes
O15 H15A O4 . 0.85 2.38 3.121(7) 146 yes
O14 H14D O15 . 0.85 2.08 2.798(7) 142 yes
O14 H14C O3 . 0.85 2.21 3.045(7) 169 yes
O13 H13B O19 4_565 0.85 2.15 2.963(9) 160 yes
O13 H13A O6 4_665 0.85 1.95 2.780(6) 164 yes
O12 H12B O1 4_566 0.85 1.86 2.706(6) 180 yes
O12 H12A O6 4_565 0.85 1.87 2.725(5) 180 yes
O11 H11C O15 1_655 0.85 2.37 2.778(6) 110 yes
O11 H11A O1 4_666 0.85 1.96 2.780(6) 163 yes
N6 H6A O9 3_656 0.86 2.13 2.958(7) 161 yes
N6 H6A O4 3_656 0.86 2.48 3.018(6) 122 yes
N4 H4A O20 3_656 0.86 2.03 2.888(9) 178 yes
